data_2005625
loop_
_publ_author_name
'Lu, T.-H.'
'Tahirov, T. H.'
'Chen, B.-H.'
'Lai, C.-Y.'
'Chung, C.-S.'

_publ_section_title
;<i>trans</i>-(5,7,7,12,14,14-Hexamethyl-1,4,8,11-tetraazacyclotetradeca-4,11-diene-<i>N</i>,<i>N</i>',<i>N</i>'',<i>N</i>''')di(isothiocyanato-<i>N</i>)cobalt(III)
 Thiocyanate
;
_journal_issue 11
_journal_name_full 'Acta Crystallographica Section C'
_journal_page_first 2684
_journal_page_last 2687
_journal_paper_doi 10.1107/S0108270196008724
_journal_volume 52
_journal_year 1996
_chemical_formula_iupac '[Co (N C S )2 (C16 H32 N4 ) ] (S C N)'
_chemical_formula_sum 'C19 H32 Co N7 S3'
_chemical_formula_weight 513.62
_space_group_IT_number 19
_symmetry_cell_setting orthorhombic
_symmetry_space_group_name_Hall 'P 2ac 2ab'
_symmetry_space_group_name_H-M 'P 21 21 21'
_atom_type_scat_source IntTabIV
_cell_angle_alpha 90
_cell_angle_beta 90
_cell_angle_gamma 90
_cell_formula_units_Z 4
_cell_length_a 12.169(2)
_cell_length_b 13.576(1)
_cell_length_c 14.919(1)
_cell_measurement_reflns_used 25
_cell_measurement_temperature 298(3)
_cell_measurement_theta_max 15.56
_cell_measurement_theta_min 6.41
_cell_volume 2464.7(5)
_computing_cell_refinement 'CAD-4 Software'
_computing_data_collection 'CAD-4 Software (Enraf-Nonius, 1989)'
_computing_data_reduction 'NRCVAX (Gabe, Le Page, Charland, Lee & White, 1989)'
_computing_molecular_graphics 'ORTEPII (Johnson, 1976), PLUTO (Motherwell & Clegg, 1976)?'
_computing_publication_material NRCVAX
_computing_structure_refinement NRCVAX
_computing_structure_solution NRCVAX
_diffrn_measurement_device 'Nonius CAD-4'
_diffrn_measurement_method \q/2\q
_diffrn_radiation_type MoK\a
_diffrn_radiation_wavelength 0.71073
_diffrn_reflns_limit_h_max 17
_diffrn_reflns_limit_h_min 0
_diffrn_reflns_limit_k_max 19
_diffrn_reflns_limit_k_min 0
_diffrn_reflns_limit_l_max 20
_diffrn_reflns_limit_l_min 0
_diffrn_reflns_number 3984
_diffrn_reflns_theta_max 29.9
_diffrn_standards_decay_% .0
_diffrn_standards_interval_time 60
_diffrn_standards_number 3
_exptl_absorpt_coefficient_mu 0.96
_exptl_absorpt_correction_T_max 0.79
_exptl_absorpt_correction_T_min 0.75
_exptl_absorpt_correction_type '\y scan (North, Phillips & Mathews, 1968)'
_exptl_crystal_colour 'deep reddish brown'
_exptl_crystal_density_diffrn 1.384
_exptl_crystal_description parallelepiped
_exptl_crystal_size_max 0.44
_exptl_crystal_size_mid 0.31
_exptl_crystal_size_min 0.25
_refine_diff_density_max 0.38(7)
_refine_diff_density_min -0.31(7)
_refine_ls_goodness_of_fit_obs 1.52
_refine_ls_hydrogen_treatment noref
_refine_ls_number_parameters 280
_refine_ls_number_reflns 2804
_refine_ls_R_factor_obs 0.051
_refine_ls_shift/esd_max 0.020
_refine_ls_structure_factor_coef F
_refine_ls_weighting_details w=1/[\s(F~o~)^2^+0.0004|F~o~|^2^]
_refine_ls_weighting_scheme calc
_refine_ls_wR_factor_obs 0.055
_reflns_number_observed 2804
_reflns_number_total 3984
_reflns_observed_criterion I>1.5\s(I)
_cod_data_source_file hr1025.cif
_cod_data_source_block hr1025a
_cod_depositor_comments
;
 Marking atoms 'S(2)' and 'S(2')' as belonging to disorder groups '1' and '2'
 respectively with the occupancy of 0.5 after consulting the original
 publication.

 Antanas Vaitkus,
 2017-09-06

The following automatic conversions were performed:

'_refine_ls_weighting_scheme' value
'w=1/[\s(F~o~)^2^+0.0004|F~o~|^2^]' was changed to 'calc'. New tag
'_refine_ls_weighting_details' was created. The value of the new tag
was set to 'w=1/[\s(F~o~)^2^+0.0004|F~o~|^2^]'.

Automatic conversion script
Id: cif_fix_values 3143 2015-03-26 13:38:13Z robertas 
;
_cod_database_code 2005625

loop_
_symmetry_equiv_pos_as_xyz
x,y,z
1/2-x,-y,1/2+z
-x,1/2+y,1/2-z
1/2+x,1/2-y,-z

loop_
_atom_site_label
_atom_site_fract_x
_atom_site_fract_y
_atom_site_fract_z
_atom_site_B_iso_or_equiv
_atom_site_occupancy
_atom_site_disorder_group
Co .53886(5) .97209(5) .06159(4) 3.198(22) 1 .
S(1) .72757(12) 1.12890(12) .27029(13) 6.31(8) 1 .
S(2) .4882(3) .7898(4) -.1970(3) 10.0(3) 0.5 1
S(2') .5276(3) .74460(25) -.17170(22) 6.03(14) 0.5 2
S(3) .52658(16) .44578(13) .14764(11) 6.64(8) 1 .
N(1) .6932(3) .9854(3) .03580(25) 3.81(16) 1 .
N(2) .5541(3) .8586(3) .1436(3) 3.94(16) 1 .
N(3) .3847(3) .9596(3) .09016(25) 4.22(18) 1 .
N(4) .5241(3) 1.0889(3) -.01509(23) 3.91(17) 1 .
N(5) .5614(3) 1.0580(3) .16151(22) 3.44(16) 1 .
N(6) .5210(4) .8871(3) -.0382(3) 4.94(20) 1 .
N(7) .6059(4) .2762(4) .0690(4) 6.9(3) 1 .
C(1) .8903(4) .9763(6) .0682(5) 7.7(4) 1 .
C(2) .7725(4) .9491(4) .0821(4) 4.81(23) 1 .
C(3) .7520(4) .8808(4) .1584(4) 4.98(24) 1 .
C(4) .6605(4) .8031(4) .1495(4) 5.06(25) 1 .
C(5) .6812(6) .7388(5) .0693(5) 7.3(4) 1 .
C(6) .6609(5) .7402(5) .2334(5) 7.3(4) 1 .
C(7) .4550(5) .7978(4) .1318(4) 5.9(3) 1 .
C(8) .3566(4) .8670(5) .1371(4) 5.5(3) 1 .
C(9) .3115(4) 1.0258(4) .0782(3) 4.54(22) 1 .
C(10) .1944(4) 1.0143(6) .1078(5) 7.0(4) 1 .
C(11) .3382(4) 1.1221(4) .0358(3) 4.72(24) 1 .
C(12) .4109(4) 1.1181(4) -.0485(3) 5.0(3) 1 .
C(13) .3646(5) 1.0490(6) -.1178(4) 7.0(4) 1 .
C(14) .4144(6) 1.2239(6) -.0844(4) 7.3(3) 1 .
C(15) .6116(5) 1.0812(4) -.0839(3) 5.01(24) 1 .
C(16) .7156(4) 1.0598(4) -.0348(4) 4.86(23) 1 .
C(17) .6300(4) 1.0886(3) .2075(3) 3.72(19) 1 .
C(18) .5164(5) .8357(5) -.0976(4) 6.3(3) 1 .
C(19) .5722(4) .3469(4) .1015(4) 4.87(23) 1 .
H(N2) .545 .894 .208 4.9 1 .
H(N4) .549 1.148 .029 4.8 1 .
H(1) .896 1.059 .089 8.4 1 .
H(2) .914 .969 -.002 8.4 1 .
H(3) .945 .933 .109 8.4 1 .
H(4) .827 .839 .170 5.7 1 .
H(5) .733 .924 .216 5.7 1 .
H(6) .615 .702 .042 8.0 1 .
H(7) .741 .684 .084 8.0 1 .
H(8) .712 .786 .015 8.0 1 .
H(9) .656 .799 .288 7.6 1 .
H(10) .734 .696 .243 7.6 1 .
H(11) .590 .691 .240 7.6 1 .
H(12) .457 .760 .069 6.8 1 .
H(13) .451 .744 .186 6.8 1 .
H(14) .338 .882 .206 6.2 1 .
H(15) .288 .832 .105 6.2 1 .
H(16) .169 .968 .154 7.7 1 .
H(17) .148 .990 .048 7.7 1 .
H(18) .164 1.084 .128 7.7 1 .
H(19) .262 1.158 .019 5.3 1 .
H(20) .381 1.166 .085 5.3 1 .
H(21) .298 1.074 -.142 7.9 1 .
H(22) .348 .977 -.087 7.9 1 .
H(23) .424 1.037 -.172 7.9 1 .
H(24) .470 1.267 -.051 7.5 1 .
H(25) .333 1.258 -.078 7.5 1 .
H(26) .435 1.224 -.0155 7.5 1 .
H(27) .593 1.022 -.129 5.9 1 .
H(28) .619 1.149 -.120 5.9 1 .
H(29) .776 1.032 -.082 5.6 1 .
H(30) .747 1.127 -.005 5.6 1 .

loop_
_geom_angle_atom_site_label_1
_geom_angle_atom_site_label_2
_geom_angle_atom_site_label_3
_geom_angle
_geom_angle_publ_flag
N(1) Co N(2) 96.0(2) yes
N(1) Co N(3) 178.7(2) yes
N(1) Co N(4) 84.1(2) yes
N(1) Co N(5) 87.6(2) yes
N(1) Co N(6) 90.7(2) yes
N(2) Co N(3) 83.5(2) yes
N(2) Co N(4) 177.4(2) yes
N(2) Co N(5) 88.8(2) yes
N(2) Co N(6) 91.3(2) yes
N(3) Co N(4) 96.3(2) yes
N(3) Co N(5) 91.2(2) yes
N(3) Co N(6) 90.5(2) yes
N(4) Co N(5) 88.6(2) yes
N(4) Co N(6) 91.4(2) yes
N(5) Co N(6) 178.3(2) yes
Co N(1) C(2) 126.1(3) yes
Co N(1) C(16) 112.6(3) yes
C(2) N(1) C(16) 120.3(4) yes
Co N(2) C(4) 120.6(3) yes
Co N(2) C(7) 106.6(3) yes
C(4) N(2) C(7) 115.6(4) yes
Co N(3) C(8) 113.8(3) yes
Co N(3) C(9) 125.8(4) yes
C(8) N(3) C(9) 120.2(4) yes
Co N(4) C(12) 119.0(3) yes
Co N(4) C(15) 106.3(3) yes
C(12) N(4) C(15) 116.3(4) yes
Co N(5) C(17) 141.7(3) yes
Co N(6) C(18) 176.3(5) yes
N(1) C(2) C(1) 123.4(5) yes
N(1) C(2) C(3) 121.5(4) yes
C(1) C(2) C(3) 114.9(5) yes
C(2) C(3) C(4) 118.8(5) yes
N(2) C(4) C(3) 106.5(4) yes
N(2) C(4) C(5) 112.9(5) yes
N(2) C(4) C(6) 109.5(4) yes
C(3) C(4) C(5) 110.2(5) yes
C(3) C(4) C(6) 108.2(5) yes
C(5) C(4) C(6) 109.3(5) yes
N(2) C(7) C(8) 107.0(4) yes
N(3) C(8) C(7) 108.5(4) yes
N(3) C(9) C(10) 123.3(5) yes
N(3) C(9) C(11) 121.7(4) yes
C(10) C(9) C(11) 115.1(5) yes
C(9) C(11) C(12) 116.2(5) yes
N(4) C(12) C(11) 105.2(4) yes
N(4) C(12) C(13) 113.8(5) yes
N(4) C(12) C(14) 109.6(5) yes
C(11) C(12) C(13) 111.6(5) yes
C(11) C(12) C(14) 105.5(5) yes
C(13) C(12) C(14) 110.7(5) yes
N(4) C(15) C(16) 106.5(4) yes
N(1) C(16) C(15) 109.0(4) yes
S(1) C(17) N(5) 178.4(4) yes
S(2) C(18) N(6) 162.2(7) yes
S(2') C(18) N(6) 167.5(7) yes
S(3) C(19) N(7) 179.3(5) yes

loop_
_geom_bond_atom_site_label_1
_geom_bond_atom_site_label_2
_geom_bond_distance
_geom_bond_publ_flag
Co N(1) 1.926(3) yes
Co N(2) 1.976(4) yes
Co N(3) 1.932(4) yes
Co N(4) 1.964(4) yes
Co N(5) 1.913(4) yes
Co N(6) 1.896(4) yes
S(1) C(17) 1.609(5) yes
S(2) C(18) 1.644(7) yes
S(2') C(18) 1.664(6) yes
S(3) C(19) 1.607(6) yes
N(1) C(2) 1.285(6) yes
N(1) C(16) 1.485(6) yes
N(2) C(4) 1.501(6) yes
N(2) C(7) 1.472(7) yes
N(3) C(8) 1.479(7) yes
N(3) C(9) 1.277(7) yes
N(4) C(12) 1.518(6) yes
N(4) C(15) 1.482(6) yes
N(5) C(17) 1.157(6) yes
N(6) C(18) 1.130(7) yes
N(7) C(19) 1.151(8) yes
C(1) C(2) 1.494(7) yes
C(2) C(3) 1.490(8) yes
C(3) C(4) 1.539(8) yes
C(4) C(5) 1.502(9) yes
C(4) C(6) 1.516(9) yes
C(7) C(8) 1.524(9) yes
C(9) C(10) 1.500(7) yes
C(9) C(11) 1.489(8) yes
C(11) C(12) 1.540(7) yes
C(12) C(13) 1.505(8) yes
C(12) C(14) 1.533(9) yes
C(15) C(16) 1.490(8) yes
